data_7218888
loop_
_publ_author_name
'Spanopoulos, I.'
'Bratsos, I.'
'Tampaxis, Ch.'
'Kourtellaris, A.'
'Tasiopoulos, A.'
'Charalambopoulou, G.'
'Steriotis, T. A.'
'Trikalitis, P. N.'

_publ_section_title
;
 Enhanced gas-sorption properties of a high surface area, ultramicroporous
 magnesium formate
;
_journal_issue 3
_journal_name_full CrystEngComm
_journal_page_first 532
_journal_paper_doi 10.1039/C4CE01667J
_journal_volume 17
_journal_year 2015
_chemical_formula_moiety 'C6 H6 Mg3 O12'
_chemical_formula_sum 'C6 H6 Mg3 O12'
_chemical_formula_weight 343.04
_chemical_name_systematic
; 
 ? 
;
_space_group_IT_number 14
_symmetry_cell_setting monoclinic
_symmetry_space_group_name_Hall '-P 2yn'
_symmetry_space_group_name_H-M 'P 1 21/n 1'
_atom_sites_solution_hydrogens geom
_atom_sites_solution_primary direct
_atom_sites_solution_secondary difmap
_audit_creation_method SHELXL-97
_cell_angle_alpha 90.00
_cell_angle_beta 91.441(4)
_cell_angle_gamma 90.00
_cell_formula_units_Z 4
_cell_length_a 11.3630(5)
_cell_length_b 9.8950(5)
_cell_length_c 14.6054(8)
_cell_measurement_reflns_used 2263
_cell_measurement_temperature 250(2)
_cell_measurement_theta_max 72.8280
_cell_measurement_theta_min 4.9730
_cell_volume 1641.67(14)
_computing_cell_refinement 'CrysAlis RED'
_computing_data_collection 'CrysAlis CCD'
_computing_data_reduction 'CrysAlis RED'
_computing_molecular_graphics
;
 DIAMOND (Brandenburg, 2006)
 MERCURY (Bruno et al. 2002)
;
_computing_publication_material 'WINGX (Farrugia, 1999)'
_computing_structure_refinement 'SHELXL-97 (Sheldrick, 1997)'
_computing_structure_solution 'SHELXL-97 (Sheldrick, 1997)'
_diffrn_ambient_temperature 250(2)
_diffrn_detector_area_resol_mean 10.4223
_diffrn_measured_fraction_theta_full 0.996
_diffrn_measured_fraction_theta_max 0.996
_diffrn_measurement_device_type 'SuperNova, Dual, Cu at zero, Atlas'
_diffrn_measurement_method '\w scans'
_diffrn_radiation_monochromator mirror
_diffrn_radiation_source 'SuperNova (Cu) X-ray Source'
_diffrn_radiation_type CuK\a
_diffrn_radiation_wavelength 1.54184
_diffrn_reflns_av_R_equivalents 0.0343
_diffrn_reflns_av_sigmaI/netI 0.0565
_diffrn_reflns_limit_h_max 13
_diffrn_reflns_limit_h_min -13
_diffrn_reflns_limit_k_max 11
_diffrn_reflns_limit_k_min -11
_diffrn_reflns_limit_l_max 17
_diffrn_reflns_limit_l_min -15
_diffrn_reflns_number 5659
_diffrn_reflns_theta_full 66.94
_diffrn_reflns_theta_max 66.94
_diffrn_reflns_theta_min 4.87
_exptl_absorpt_coefficient_mu 2.198
_exptl_absorpt_correction_T_max 1.00000
_exptl_absorpt_correction_T_min 0.76822
_exptl_absorpt_correction_type multi-scan
_exptl_absorpt_process_details 'Empirical absorption correction (CrysAlis RED, Oxford Diffraction)'
_exptl_crystal_colour Colorless
_exptl_crystal_density_diffrn 1.388
_exptl_crystal_density_method 'not measured'
_exptl_crystal_description Polyhedral
_exptl_crystal_F_000 696
_exptl_crystal_size_max 0.03
_exptl_crystal_size_mid 0.02
_exptl_crystal_size_min 0.01
_refine_diff_density_max 0.324
_refine_diff_density_min -0.385
_refine_diff_density_rms 0.077
_refine_ls_extinction_method none
_refine_ls_goodness_of_fit_ref 1.002
_refine_ls_hydrogen_treatment mixed
_refine_ls_matrix_type full
_refine_ls_number_parameters 217
_refine_ls_number_reflns 2908
_refine_ls_number_restraints 0
_refine_ls_restrained_S_all 1.002
_refine_ls_R_factor_all 0.0553
_refine_ls_R_factor_gt 0.0443
_refine_ls_shift/su_max 0.001
_refine_ls_shift/su_mean 0.000
_refine_ls_structure_factor_coef Fsqd
_refine_ls_weighting_details 'calc w=1/[\s^2^(Fo^2^)+(0.0534P)^2^+0.0000P] where P=(Fo^2^+2Fc^2^)/3'
_refine_ls_weighting_scheme calc
_refine_ls_wR_factor_gt 0.0993
_refine_ls_wR_factor_ref 0.1043
_reflns_number_gt 2377
_reflns_number_total 2908
_reflns_threshold_expression >2sigma(I)
_cod_data_source_file c4ce01667j2.cif
_cod_data_source_block shelxl
_cod_depositor_comments
;
The following automatic conversions were performed:

'_symmetry_cell_setting' value 'Monoclinic' changed to 'monoclinic'
according to
/usr/data/users/saulius/crontab/automatic-downloads/rss-feeds/RSC/lib/dictionaries/cif_core.dic
dictionary named 'cif_core.dic' version 2.4.2 from 2011-04-26.

Automatic conversion script
Id: cif_fix_values 2935 2014-11-11 08:27:57Z andrius 

 Adding full bibliography for 7218887--7218888.cif.
;
_cod_original_sg_symbol_H-M 'P 21/n'
_cod_database_code 7218888

loop_
_symmetry_equiv_pos_as_xyz
'x, y, z'
'-x+1/2, y+1/2, -z+1/2'
'-x, -y, -z'
'x-1/2, -y-1/2, z-1/2'

loop_
_atom_site_label
_atom_site_type_symbol
_atom_site_fract_x
_atom_site_fract_y
_atom_site_fract_z
_atom_site_U_iso_or_equiv
_atom_site_adp_type
_atom_site_occupancy
_atom_site_symmetry_multiplicity
_atom_site_calc_flag
_atom_site_refinement_flags
Mg1 Mg -0.5000 -0.5000 0.5000 0.0268(2) Uani 1 2 d S
Mg2 Mg -0.24372(6) -0.42277(7) 0.63466(5) 0.02294(17) Uani 1 1 d .
Mg3 Mg -0.26031(6) -0.61373(7) 0.80907(5) 0.02466(18) Uani 1 1 d .
Mg4 Mg 0.0000 -0.5000 0.5000 0.0278(2) Uani 1 2 d S
O1 O -0.53577(15) -0.5025(2) 0.63725(12) 0.0383(4) Uani 1 1 d .
O2 O -0.36927(14) -0.50918(16) 0.71938(11) 0.0267(3) Uani 1 1 d .
O3 O -0.48010(16) -0.29328(17) 0.50456(13) 0.0367(4) Uani 1 1 d .
O4 O -0.34342(14) -0.24588(15) 0.61164(11) 0.0273(3) Uani 1 1 d .
O5 O -0.31662(13) -0.52604(16) 0.52458(11) 0.0279(3) Uani 1 1 d .
O6 O -0.15000(15) -0.60429(19) 0.46717(13) 0.0372(4) Uani 1 1 d .
O7 O -0.15056(14) -0.58286(16) 0.69582(11) 0.0282(3) Uani 1 1 d .
O8 O 0.01595(16) -0.6073(2) 0.62026(13) 0.0400(4) Uani 1 1 d .
O9 O -0.18567(16) -0.44537(17) 0.86521(11) 0.0340(4) Uani 1 1 d .
O10 O -0.19306(14) -0.30199(15) 0.74719(11) 0.0273(3) Uani 1 1 d .
O11 O -0.10179(14) -0.34868(16) 0.56317(11) 0.0286(3) Uani 1 1 d .
O12 O -0.11131(15) -0.12929(17) 0.59768(12) 0.0335(4) Uani 1 1 d .
C1 C -0.4800(2) -0.5188(3) 0.70880(17) 0.0330(5) Uani 1 1 d .
C2 C -0.4215(2) -0.2149(2) 0.55169(18) 0.0340(5) Uani 1 1 d .
C3 C -0.2573(2) -0.5981(3) 0.47029(17) 0.0334(5) Uani 1 1 d .
C4 C -0.0493(2) -0.6322(3) 0.68320(18) 0.0361(5) Uani 1 1 d .
C5 C -0.1708(2) -0.3334(2) 0.82991(16) 0.0303(5) Uani 1 1 d .
C6 C -0.0696(2) -0.2258(3) 0.55654(17) 0.0331(5) Uani 1 1 d .
H1 H -0.521(3) -0.532(4) 0.763(2) 0.045(9) Uiso 1 1 d .
H2 H -0.434(3) -0.112(3) 0.543(2) 0.043(8) Uiso 1 1 d .
H3 H -0.300(3) -0.658(3) 0.430(2) 0.037(8) Uiso 1 1 d .
H4 H -0.021(3) -0.695(4) 0.729(2) 0.045(9) Uiso 1 1 d .
H5 H -0.137(3) -0.265(3) 0.871(2) 0.044(9) Uiso 1 1 d .
H6 H 0.002(3) -0.215(4) 0.513(3) 0.062(11) Uiso 1 1 d .

loop_
_atom_site_aniso_label
_atom_site_aniso_U_11
_atom_site_aniso_U_22
_atom_site_aniso_U_33
_atom_site_aniso_U_23
_atom_site_aniso_U_13
_atom_site_aniso_U_12
Mg1 0.0223(5) 0.0281(5) 0.0295(5) -0.0028(4) -0.0042(4) 0.0004(4)
Mg2 0.0235(3) 0.0200(3) 0.0252(3) -0.0003(3) -0.0019(3) -0.0005(3)
Mg3 0.0272(4) 0.0204(3) 0.0262(4) 0.0019(3) -0.0019(3) -0.0001(3)
Mg4 0.0249(5) 0.0279(5) 0.0309(5) -0.0032(4) 0.0031(4) 0.0019(4)
O1 0.0262(8) 0.0565(11) 0.0321(9) -0.0001(8) -0.0035(7) 0.0010(8)
O2 0.0242(8) 0.0261(8) 0.0297(8) 0.0034(6) -0.0020(6) 0.0001(6)
O3 0.0356(9) 0.0293(8) 0.0444(10) -0.0015(7) -0.0149(7) -0.0004(8)
O4 0.0268(8) 0.0225(7) 0.0323(8) -0.0020(6) -0.0063(6) 0.0009(6)
O5 0.0235(8) 0.0307(8) 0.0294(8) -0.0061(6) -0.0037(6) 0.0011(7)
O6 0.0261(9) 0.0378(9) 0.0478(10) -0.0114(8) 0.0022(7) 0.0004(7)
O7 0.0284(8) 0.0253(7) 0.0309(8) 0.0020(6) 0.0000(6) 0.0034(7)
O8 0.0345(9) 0.0499(11) 0.0360(9) 0.0068(8) 0.0071(7) 0.0122(8)
O9 0.0461(10) 0.0255(8) 0.0302(8) 0.0021(6) -0.0058(7) -0.0040(8)
O10 0.0339(8) 0.0204(7) 0.0274(8) -0.0008(6) -0.0037(6) 0.0001(6)
O11 0.0275(8) 0.0257(8) 0.0329(8) -0.0028(6) 0.0052(6) -0.0002(7)
O12 0.0368(9) 0.0254(8) 0.0387(9) -0.0032(7) 0.0081(7) -0.0012(7)
C1 0.0284(12) 0.0402(13) 0.0305(12) 0.0022(10) 0.0003(9) -0.0001(11)
C2 0.0363(13) 0.0239(11) 0.0412(13) 0.0001(9) -0.0109(10) 0.0012(10)
C3 0.0296(13) 0.0359(12) 0.0343(12) -0.0104(10) -0.0045(9) 0.0007(10)
C4 0.0344(13) 0.0374(13) 0.0366(13) 0.0067(10) 0.0012(10) 0.0110(11)
C5 0.0380(12) 0.0221(11) 0.0302(12) -0.0036(8) -0.0077(9) -0.0021(10)
C6 0.0331(12) 0.0305(12) 0.0360(12) -0.0013(10) 0.0085(9) -0.0019(11)

loop_
_atom_type_symbol
_atom_type_description
_atom_type_scat_dispersion_real
_atom_type_scat_dispersion_imag
_atom_type_scat_source
C C 0.0181 0.0091 'International Tables Vol C Tables 4.2.6.8 and 6.1.1.4'
H H 0.0000 0.0000 'International Tables Vol C Tables 4.2.6.8 and 6.1.1.4'
O O 0.0492 0.0322 'International Tables Vol C Tables 4.2.6.8 and 6.1.1.4'
Mg Mg 0.1719 0.1771 'International Tables Vol C Tables 4.2.6.8 and 6.1.1.4'

loop_
_geom_angle_atom_site_label_1
_geom_angle_atom_site_label_2
_geom_angle_atom_site_label_3
_geom_angle
_geom_angle_site_symmetry_1
_geom_angle_site_symmetry_3
O1 Mg1 O1 180.0 . 3_446
O1 Mg1 O3 90.26(8) . .
O1 Mg1 O3 89.74(8) 3_446 .
O1 Mg1 O3 89.74(8) . 3_446
O1 Mg1 O3 90.26(8) 3_446 3_446
O3 Mg1 O3 180.00(10) . 3_446
O1 Mg1 O5 92.92(6) . .
O1 Mg1 O5 87.07(6) 3_446 .
O3 Mg1 O5 90.49(6) . .
O3 Mg1 O5 89.51(6) 3_446 .
O1 Mg1 O5 87.07(6) . 3_446
O1 Mg1 O5 92.93(6) 3_446 3_446
O3 Mg1 O5 89.51(6) . 3_446
O3 Mg1 O5 90.49(6) 3_446 3_446
O5 Mg1 O5 179.999(1) . 3_446
O1 Mg1 Mg2 69.05(5) . .
O1 Mg1 Mg2 110.95(5) 3_446 .
O3 Mg1 Mg2 71.39(5) . .
O3 Mg1 Mg2 108.61(5) 3_446 .
O5 Mg1 Mg2 31.26(4) . .
O5 Mg1 Mg2 148.74(4) 3_446 .
O1 Mg1 Mg2 110.95(5) . 3_446
O1 Mg1 Mg2 69.05(5) 3_446 3_446
O3 Mg1 Mg2 108.61(5) . 3_446
O3 Mg1 Mg2 71.39(5) 3_446 3_446
O5 Mg1 Mg2 148.74(4) . 3_446
O5 Mg1 Mg2 31.26(4) 3_446 3_446
Mg2 Mg1 Mg2 180.0 . 3_446
O5 Mg2 O11 94.86(7) . .
O5 Mg2 O7 98.44(7) . .
O11 Mg2 O7 95.22(7) . .
O5 Mg2 O2 89.54(7) . .
O11 Mg2 O2 172.00(7) . .
O7 Mg2 O2 77.50(7) . .
O5 Mg2 O10 171.55(7) . .
O11 Mg2 O10 89.52(7) . .
O7 Mg2 O10 88.34(7) . .
O2 Mg2 O10 86.98(7) . .
O5 Mg2 O4 94.79(6) . .
O11 Mg2 O4 92.74(7) . .
O7 Mg2 O4 163.91(7) . .
O2 Mg2 O4 93.55(7) . .
O10 Mg2 O4 77.76(6) . .
O5 Mg2 Mg3 133.17(5) . 2_456
O11 Mg2 Mg3 77.49(5) . 2_456
O7 Mg2 Mg3 128.05(5) . 2_456
O2 Mg2 Mg3 104.27(5) . 2_456
O10 Mg2 Mg3 41.03(5) . 2_456
O4 Mg2 Mg3 40.84(4) . 2_456
O5 Mg2 Mg3 107.42(5) . .
O11 Mg2 Mg3 132.43(5) . .
O7 Mg2 Mg3 41.25(5) . .
O2 Mg2 Mg3 39.59(4) . .
O10 Mg2 Mg3 74.46(5) . .
O4 Mg2 Mg3 125.36(6) . .
Mg3 Mg2 Mg3 111.50(2) 2_456 .
O5 Mg2 Mg4 76.29(5) . .
O11 Mg2 Mg4 33.29(5) . .
O7 Mg2 Mg4 71.19(5) . .
O2 Mg2 Mg4 142.99(5) . .
O10 Mg2 Mg4 110.89(5) . .
O4 Mg2 Mg4 121.23(5) . .
Mg3 Mg2 Mg4 110.38(2) 2_456 .
Mg3 Mg2 Mg4 112.44(2) . .
O5 Mg2 Mg1 32.28(4) . .
O11 Mg2 Mg1 115.68(5) . .
O7 Mg2 Mg1 118.15(5) . .
O2 Mg2 Mg1 71.24(4) . .
O10 Mg2 Mg1 139.41(5) . .
O4 Mg2 Mg1 70.17(4) . .
Mg3 Mg2 Mg1 110.94(2) 2_456 .
Mg3 Mg2 Mg1 104.54(2) . .
Mg4 Mg2 Mg1 106.805(18) . .
O12 Mg3 O9 95.24(8) 2_446 .
O12 Mg3 O2 91.96(7) 2_446 .
O9 Mg3 O2 94.76(7) . .
O12 Mg3 O4 89.17(7) 2_446 2_446
O9 Mg3 O4 93.75(7) . 2_446
O2 Mg3 O4 171.27(7) . 2_446
O12 Mg3 O10 90.96(7) 2_446 2_446
O9 Mg3 O10 169.77(8) . 2_446
O2 Mg3 O10 93.15(7) . 2_446
O4 Mg3 O10 78.17(6) 2_446 2_446
O12 Mg3 O7 169.58(8) 2_446 .
O9 Mg3 O7 87.07(7) . .
O2 Mg3 O7 77.71(7) . .
O4 Mg3 O7 100.83(7) 2_446 .
O10 Mg3 O7 88.29(7) 2_446 .
O12 Mg3 Mg2 76.00(5) 2_446 2_446
O9 Mg3 Mg2 133.13(6) . 2_446
O2 Mg3 Mg2 130.92(5) . 2_446
O4 Mg3 Mg2 41.24(5) 2_446 2_446
O10 Mg3 Mg2 41.08(4) 2_446 2_446
O7 Mg3 Mg2 109.69(5) . 2_446
O12 Mg3 Mg2 129.90(6) 2_446 .
O9 Mg3 Mg2 78.68(5) . .
O2 Mg3 Mg2 40.42(5) . .
O4 Mg3 Mg2 140.45(6) 2_446 .
O10 Mg3 Mg2 103.49(5) 2_446 .
O7 Mg3 Mg2 40.64(5) . .
Mg2 Mg3 Mg2 141.33(3) 2_446 .
O6 Mg4 O6 180.0 3_546 .
O6 Mg4 O8 90.30(8) 3_546 .
O6 Mg4 O8 89.70(8) . .
O6 Mg4 O8 89.70(8) 3_546 3_546
O6 Mg4 O8 90.30(8) . 3_546
O8 Mg4 O8 180.00(5) . 3_546
O6 Mg4 O11 89.87(6) 3_546 3_546
O6 Mg4 O11 90.13(6) . 3_546
O8 Mg4 O11 88.26(7) . 3_546
O8 Mg4 O11 91.74(7) 3_546 3_546
O6 Mg4 O11 90.13(6) 3_546 .
O6 Mg4 O11 89.87(6) . .
O8 Mg4 O11 91.74(7) . .
O8 Mg4 O11 88.26(7) 3_546 .
O11 Mg4 O11 179.999(1) 3_546 .
O6 Mg4 Mg2 64.95(5) 3_546 3_546
O6 Mg4 Mg2 115.04(5) . 3_546
O8 Mg4 Mg2 108.14(5) . 3_546
O8 Mg4 Mg2 71.86(5) 3_546 3_546
O11 Mg4 Mg2 32.57(4) 3_546 3_546
O11 Mg4 Mg2 147.43(4) . 3_546
O6 Mg4 Mg2 115.05(5) 3_546 .
O6 Mg4 Mg2 64.96(5) . .
O8 Mg4 Mg2 71.86(5) . .
O8 Mg4 Mg2 108.14(5) 3_546 .
O11 Mg4 Mg2 147.43(4) 3_546 .
O11 Mg4 Mg2 32.57(4) . .
Mg2 Mg4 Mg2 180.0 3_546 .
C1 O1 Mg1 136.58(17) . .
C1 O2 Mg3 128.26(16) . .
C1 O2 Mg2 130.36(16) . .
Mg3 O2 Mg2 99.98(7) . .
C2 O3 Mg1 134.91(16) . .
C2 O4 Mg3 127.32(15) . 2_456
C2 O4 Mg2 132.43(15) . .
Mg3 O4 Mg2 97.92(7) 2_456 .
C3 O5 Mg2 123.72(14) . .
C3 O5 Mg1 119.76(14) . .
Mg2 O5 Mg1 116.46(8) . .
C3 O6 Mg4 142.56(17) . .
C4 O7 Mg2 132.88(16) . .
C4 O7 Mg3 127.76(15) . .
Mg2 O7 Mg3 98.11(7) . .
C4 O8 Mg4 134.84(17) . .
C5 O9 Mg3 128.83(15) . .
C5 O10 Mg3 129.30(15) . 2_456
C5 O10 Mg2 130.62(15) . .
Mg3 O10 Mg2 97.88(7) 2_456 .
C6 O11 Mg2 127.08(15) . .
C6 O11 Mg4 118.74(15) . .
Mg2 O11 Mg4 114.14(8) . .
C6 O12 Mg3 132.86(16) . 2_456
O1 C1 O2 126.0(2) . .
O1 C1 H1 119(2) . .
O2 C1 H1 115(2) . .
O3 C2 O4 126.7(2) . .
O3 C2 H2 118.7(19) . .
O4 C2 H2 114.7(19) . .
O6 C3 O5 126.6(2) . .
O6 C3 H3 115.7(19) . .
O5 C3 H3 117.6(19) . .
O8 C4 O7 127.1(2) . .
O8 C4 H4 117(2) . .
O7 C4 H4 116(2) . .
O9 C5 O10 126.2(2) . .
O9 C5 H5 115(2) . .
O10 C5 H5 118(2) . .
O12 C6 O11 126.1(2) . .
O12 C6 H6 122(2) . .
O11 C6 H6 112(2) . .

loop_
_geom_bond_atom_site_label_1
_geom_bond_atom_site_label_2
_geom_bond_distance
_geom_bond_site_symmetry_2
Mg1 O1 2.0555(18) .
Mg1 O1 2.0555(18) 3_446
Mg1 O3 2.0589(17) .
Mg1 O3 2.0589(17) 3_446
Mg1 O5 2.1213(15) .
Mg1 O5 2.1213(15) 3_446
Mg1 Mg2 3.5560(7) .
Mg1 Mg2 3.5560(7) 3_446
Mg2 O5 2.0612(16) .
Mg2 O11 2.0768(17) .
Mg2 O7 2.0929(17) .
Mg2 O2 2.0944(17) .
Mg2 O10 2.1007(17) .
Mg2 O4 2.1074(17) .
Mg2 Mg3 3.1665(9) 2_456
Mg2 Mg3 3.1810(10) .
Mg2 Mg4 3.5207(7) .
Mg3 O12 2.0266(18) 2_446
Mg3 O9 2.0326(18) .
Mg3 O2 2.0585(16) .
Mg3 O4 2.0908(16) 2_446
Mg3 O10 2.0986(16) 2_446
Mg3 O7 2.1185(18) .
Mg3 Mg2 3.1665(9) 2_446
Mg4 O6 2.0393(17) 3_546
Mg4 O6 2.0393(17) .
Mg4 O8 2.0566(18) .
Mg4 O8 2.0566(18) 3_546
Mg4 O11 2.1176(16) 3_546
Mg4 O11 2.1177(16) .
Mg4 Mg2 3.5207(7) 3_546
O1 C1 1.219(3) .
O2 C1 1.268(3) .
O3 C2 1.222(3) .
O4 C2 1.269(3) .
O4 Mg3 2.0908(17) 2_456
O5 C3 1.272(3) .
O6 C3 1.223(3) .
O7 C4 1.268(3) .
O8 C4 1.220(3) .
O9 C5 1.236(3) .
O10 C5 1.267(3) .
O10 Mg3 2.0987(16) 2_456
O11 C6 1.274(3) .
O12 C6 1.229(3) .
O12 Mg3 2.0266(18) 2_456
C1 H1 0.94(4) .
C2 H2 1.03(3) .
C3 H3 0.96(3) .
C4 H4 0.97(4) .
C5 H5 0.98(4) .
C6 H6 1.05(4) .
